data_1011033
loop_
_publ_author_name
'Barth, T F W'
'Posnjak, E'

_publ_section_title 'The Crystal Structure of Ilmenite'
_journal_coden_ASTM ZEKGAX
_journal_name_full
;
Zeitschrift fuer Kristallographie, Kristallgeometrie, Kristallphysik,
Kristallchemie (-144,1977)
;
_journal_page_first 265
_journal_page_last 270
_journal_volume 88
_journal_year 1934
_chemical_compound_source 'from Quincy, Massachusetts, U S A'
_chemical_formula_structural 'Fe (Ti O3)'
_chemical_formula_sum 'Fe O3 Ti'
_chemical_name_mineral Ilmenite
_chemical_name_systematic 'Iron titanate'
_space_group_IT_number 148
_symmetry_cell_setting trigonal
_symmetry_space_group_name_Hall '-P 3*'
_symmetry_space_group_name_H-M 'R -3 :R'
_cell_angle_alpha 54.83
_cell_angle_beta 54.83
_cell_angle_gamma 54.83
_cell_formula_units_Z 2
_cell_length_a 5.52
_cell_length_b 5.52
_cell_length_c 5.52
_cell_volume 104.6
_database_code_amcsd 0010536
_exptl_crystal_density_diffrn 4.817
_exptl_crystal_density_meas 4.78
_cod_original_sg_symbol_H-M 'R -3 R'
_cod_database_code 1011033

loop_
_space_group_symop_operation_xyz
x,y,z
y,z,x
z,x,y
-x,-y,-z
-y,-z,-x
-z,-x,-y

loop_
_atom_site_label
_atom_site_type_symbol
_atom_site_symmetry_multiplicity
_atom_site_Wyckoff_symbol
_atom_site_fract_x
_atom_site_fract_y
_atom_site_fract_z
_atom_site_occupancy
_atom_site_attached_hydrogens
_atom_site_calc_flag
Fe1 Fe2+ 2 c 0.358 0.358 0.358 1. 0 d
Ti1 Ti4+ 2 c 0.142 0.142 0.142 1. 0 d
O1 O2- 6 f 0.555 -0.055 0.25 1. 0 d

loop_
_atom_type_symbol
_atom_type_oxidation_number
Fe2+ 2.000
Ti4+ 4.000
O2- -2.000

loop_
_cod_related_entry_id
_cod_related_entry_database
_cod_related_entry_code
1 AMCSD 0010536
